data_2014469
loop_
_publ_author_name
'Pablo Albor\'es'
'Luis M. Baraldo'
'Iba\~nez, Andr\'es'
'Ricardo Baggio'

_publ_section_title
;
 4,4'-Bis(<i>N</i>,<i>N</i>-diethylamino)-2,2'-bipyridine
;
_journal_issue 12
_journal_name_full 'Acta Crystallographica Section C'
_journal_page_first o850
_journal_page_last o852
_journal_paper_doi 10.1107/S0108270104025077
_journal_volume 60
_journal_year 2004
_chemical_formula_iupac 'C18 H26 N4'
_chemical_formula_moiety 'C18 H26 N4'
_chemical_formula_sum 'C18 H26 N4'
_chemical_formula_weight 298.43
_chemical_name_systematic
;
4,4'-Bis(N,N-diethylamino)-2,2'-bipyridine
;
_space_group_IT_number 14
_symmetry_cell_setting monoclinic
_symmetry_space_group_name_Hall '-P 2ybc'
_symmetry_space_group_name_H-M 'P 1 21/c 1'
_atom_sites_solution_hydrogens geom
_atom_sites_solution_primary direct
_atom_sites_solution_secondary difmap
_audit_creation_method SHELXL-97
_cell_angle_alpha 90.00
_cell_angle_beta 98.754(2)
_cell_angle_gamma 90.00
_cell_formula_units_Z 4
_cell_length_a 11.0642(12)
_cell_length_b 11.0554(12)
_cell_length_c 14.3447(15)
_cell_measurement_reflns_used 274
_cell_measurement_temperature 293(2)
_cell_measurement_theta_max 23.43
_cell_measurement_theta_min 3.12
_cell_volume 1734.2(3)
_computing_cell_refinement SMART-NT
_computing_data_collection 'SMART-NT (Bruker, 2001)'
_computing_data_reduction 'SAINT-NT (Bruker, 2000)'
_computing_molecular_graphics 'XP in SHELXTL/PC (Sheldrick, 1994)'
_computing_publication_material SHELXL97
_computing_structure_refinement 'SHELXL97 (Sheldrick, 1997)'
_computing_structure_solution 'SHELXS97 (Sheldrick, 1997)'
_diffrn_ambient_temperature 293(2)
_diffrn_measured_fraction_theta_full 1.000
_diffrn_measured_fraction_theta_max 1.000
_diffrn_measurement_device_type 'Bruker SMART CCD area-detector'
_diffrn_measurement_method '\f and \w'
_diffrn_radiation_monochromator graphite
_diffrn_radiation_source 'fine-focus sealed tube'
_diffrn_radiation_type MoK\a
_diffrn_radiation_wavelength 0.71073
_diffrn_reflns_av_R_equivalents 0.072
_diffrn_reflns_av_sigmaI/netI 0.050
_diffrn_reflns_limit_h_max 13
_diffrn_reflns_limit_h_min -13
_diffrn_reflns_limit_k_max 13
_diffrn_reflns_limit_k_min 0
_diffrn_reflns_limit_l_max 17
_diffrn_reflns_limit_l_min 0
_diffrn_reflns_number 3053
_diffrn_reflns_theta_full 25.00
_diffrn_reflns_theta_max 25.00
_diffrn_reflns_theta_min 1.86
_exptl_absorpt_coefficient_mu 0.070
_exptl_absorpt_correction_type none
_exptl_crystal_colour colorless
_exptl_crystal_density_diffrn 1.143
_exptl_crystal_density_method 'not measured'
_exptl_crystal_description blocks
_exptl_crystal_F_000 648
_exptl_crystal_size_max 0.22
_exptl_crystal_size_mid 0.20
_exptl_crystal_size_min 0.20
_refine_diff_density_max 0.217
_refine_diff_density_min -0.102
_refine_ls_extinction_method none
_refine_ls_goodness_of_fit_ref 0.880
_refine_ls_hydrogen_treatment constr
_refine_ls_matrix_type full
_refine_ls_number_parameters 209
_refine_ls_number_reflns 3053
_refine_ls_number_restraints 16
_refine_ls_restrained_S_all 0.880
_refine_ls_R_factor_all 0.1358
_refine_ls_R_factor_gt 0.0675
_refine_ls_shift/su_max 0.002
_refine_ls_shift/su_mean 0.001
_refine_ls_structure_factor_coef Fsqd
_refine_ls_weighting_details 'calc  w= 1/[\s^2^(Fo^2^)+(0.0572P)^2^+1.468P] where P = (Fo^2^+2Fc^2^)/3'
_refine_ls_weighting_scheme calc
_refine_ls_wR_factor_gt 0.1375
_refine_ls_wR_factor_ref 0.1726
_reflns_number_gt 1646
_reflns_number_total 3053
_reflns_threshold_expression I>2\s(I)
_cod_data_source_file fg1772.cif
_cod_data_source_block I
_cod_depositor_comments
;
The following automatic conversions were performed:
'_geom_bond_publ_flag' value 'Y' changed to 'y' according to
'/home/saulius/struct/CIF-dictionaries/cif_core.dic' dictionary named
'cif_core.dic' version 2.4.1 from 2010-06-29 (8 times).

Automatic conversion script
Id: cif_fix_enum 1527 2010-12-29 10:47:43Z saulius 

The following automatic conversions were performed:

'_geom_bond_publ_flag' value 'Y' changed to 'y' according to
/home/saulius/struct/CIF-dictionaries/cif_core.dic dictionary named
'cif_core.dic' version 2.4.1 from 2010-06-29 (8
times).

'_geom_angle_publ_flag' value 'Y' changed to 'y' according
to /home/saulius/struct/CIF-dictionaries/cif_core.dic dictionary
named 'cif_core.dic' version 2.4.1 from 2010-06-29 (2 times).

Automatic conversion script
Id: cif_fix_values 1715 2011-07-08 13:25:40Z adriana 
;
_cod_original_sg_symbol_H-M 'P 21/c'
_cod_database_code 2014469
_cod_database_fobs_code 2014469

loop_
_symmetry_equiv_pos_as_xyz
'x, y, z'
'-x, y+1/2, -z+1/2'
'-x, -y, -z'
'x, -y-1/2, z-1/2'

loop_
_atom_site_label
_atom_site_fract_x
_atom_site_fract_y
_atom_site_fract_z
_atom_site_U_iso_or_equiv
_atom_site_adp_type
_atom_site_calc_flag
_atom_site_refinement_flags
_atom_site_occupancy
_atom_site_disorder_assembly
_atom_site_disorder_group
_atom_site_type_symbol
N1A 0.9061(2) 0.5783(3) 0.57226(19) 0.0668(8) Uani d D 1 . . N
C2A 0.9370(3) 0.5262(3) 0.4958(2) 0.0505(8) Uani d D 1 . . C
C3A 0.8604(3) 0.5185(3) 0.4114(2) 0.0601(9) Uani d D 1 . . C
H3AA 0.8870 0.4799 0.3606 0.072 Uiso calc R 1 . . H
C4A 0.7423(3) 0.5681(3) 0.4006(2) 0.0663(10) Uani d D 1 . . C
C5A 0.7113(3) 0.6237(3) 0.4809(3) 0.0698(10) Uani d D 1 . . C
H5AA 0.6349 0.6595 0.4795 0.084 Uiso calc R 1 . . H
C6A 0.7939(3) 0.6251(3) 0.5611(3) 0.0746(11) Uani d D 1 . . C
H6AA 0.7699 0.6624 0.6134 0.090 Uiso calc R 1 . . H
N7A 0.6645(3) 0.5641(4) 0.3176(2) 0.1031(13) Uani d DU 1 . . N
C8A 0.6929(4) 0.4874(5) 0.2374(3) 0.1118(16) Uani d DU 1 . . C
H8AA 0.7422 0.4183 0.2609 0.134 Uiso calc R 1 . . H
H8AB 0.6181 0.4586 0.1998 0.134 Uiso calc R 1 . . H
C9A 0.5418(4) 0.6212(5) 0.3056(3) 0.1140(18) Uani d D 1 . . C
H9AA 0.5435 0.6924 0.3453 0.137 Uiso calc R 1 . . H
H9AB 0.5179 0.6458 0.2405 0.137 Uiso calc R 1 . . H
C10A 0.7583(5) 0.5635(6) 0.1827(4) 0.161(3) Uani d D 1 . . C
H10A 0.7789 0.5188 0.1299 0.241 Uiso calc R 1 . . H
H10B 0.8318 0.5913 0.2209 0.241 Uiso calc R 1 . . H
H10C 0.7084 0.6316 0.1603 0.241 Uiso calc R 1 . . H
C11A 0.4557(5) 0.5344(6) 0.3316(4) 0.152(2) Uani d D 1 . . C
H11A 0.3755 0.5698 0.3237 0.228 Uiso calc R 1 . . H
H11B 0.4793 0.5114 0.3964 0.228 Uiso calc R 1 . . H
H11C 0.4548 0.4642 0.2922 0.228 Uiso calc R 1 . . H
N1B 0.4723(3) 0.6601(3) -0.0042(2) 0.0728(9) Uani d D 1 . . N
C2B 0.4558(3) 0.5437(3) 0.0154(2) 0.0508(8) Uani d D 1 . . C
C3B 0.3611(3) 0.5043(3) 0.0598(2) 0.0573(9) Uani d D 1 . . C
H3BA 0.3532 0.4222 0.0714 0.069 Uiso calc R 1 . . H
C4B 0.2770(3) 0.5851(3) 0.0879(2) 0.0611(9) Uani d D 1 . . C
C5B 0.2959(3) 0.7063(3) 0.0673(3) 0.0749(11) Uani d D 1 . . C
H5BA 0.2439 0.7658 0.0842 0.090 Uiso calc R 1 . . H
C6B 0.3915(3) 0.7367(3) 0.0221(3) 0.0830(12) Uani d D 1 . . C
H6BA 0.4009 0.8181 0.0084 0.100 Uiso calc R 1 . . H
N7B 0.1841(3) 0.5505(3) 0.1343(2) 0.0826(10) Uani d DU 1 . . N
C8B 0.1640(4) 0.4224(4) 0.1584(3) 0.0871(12) Uani d DU 1 . . C
H8BA 0.2419 0.3804 0.1696 0.105 Uiso calc R 1 . . H
H8BB 0.1277 0.4185 0.2157 0.105 Uiso calc R 1 . . H
C9B 0.0929(4) 0.6359(4) 0.1596(3) 0.0977(14) Uani d D 1 . . C
H9BA 0.0138 0.5962 0.1515 0.117 Uiso calc R 1 . . H
H9BB 0.0871 0.7038 0.1164 0.117 Uiso calc R 1 . . H
C10B 0.0838(4) 0.3636(4) 0.0818(3) 0.1141(16) Uani d D 1 . . C
H10E 0.0715 0.2808 0.0982 0.171 Uiso calc R 1 . . H
H10F 0.1204 0.3666 0.0253 0.171 Uiso calc R 1 . . H
H10G 0.0064 0.4047 0.0713 0.171 Uiso calc R 1 . . H
C11B 0.1201(5) 0.6819(5) 0.2566(4) 0.134(2) Uani d D 1 . . C
H11E 0.0568 0.7368 0.2682 0.201 Uiso calc R 1 . . H
H11F 0.1971 0.7235 0.2649 0.201 Uiso calc R 1 . . H
H11G 0.1240 0.6155 0.3001 0.201 Uiso calc R 1 . . H

loop_
_atom_site_aniso_label
_atom_site_aniso_U_11
_atom_site_aniso_U_22
_atom_site_aniso_U_33
_atom_site_aniso_U_12
_atom_site_aniso_U_13
_atom_site_aniso_U_23
N1A 0.0549(17) 0.085(2) 0.0584(18) 0.0175(16) 0.0028(14) -0.0068(16)
C2A 0.0498(18) 0.0460(18) 0.0545(19) 0.0023(14) 0.0040(17) 0.0007(15)
C3A 0.051(2) 0.067(2) 0.061(2) 0.0073(17) 0.0034(17) -0.0123(17)
C4A 0.050(2) 0.081(3) 0.066(2) 0.0119(18) 0.0023(18) -0.001(2)
C5A 0.050(2) 0.086(3) 0.072(2) 0.0172(18) 0.006(2) -0.006(2)
C6A 0.068(2) 0.093(3) 0.063(2) 0.017(2) 0.010(2) -0.015(2)
N7A 0.060(2) 0.168(4) 0.074(2) 0.036(2) -0.0100(18) -0.016(2)
C8A 0.073(3) 0.176(5) 0.079(3) 0.015(3) -0.012(2) -0.010(3)
C9A 0.060(3) 0.187(5) 0.090(3) 0.007(3) -0.004(2) -0.026(3)
C10A 0.099(4) 0.271(8) 0.108(4) -0.033(5) 0.001(3) 0.010(5)
C11A 0.105(4) 0.204(7) 0.139(5) 0.015(4) -0.007(4) -0.018(5)
N1B 0.0671(19) 0.0565(19) 0.102(2) -0.0050(15) 0.0366(17) -0.0024(17)
C2B 0.0464(18) 0.053(2) 0.0532(19) -0.0098(15) 0.0092(15) -0.0062(15)
C3B 0.056(2) 0.056(2) 0.060(2) -0.0029(16) 0.0126(17) -0.0009(16)
C4B 0.053(2) 0.069(2) 0.063(2) -0.0043(18) 0.0149(17) -0.0053(18)
C5B 0.068(2) 0.062(2) 0.102(3) 0.0047(19) 0.036(2) -0.012(2)
C6B 0.091(3) 0.052(2) 0.113(3) 0.002(2) 0.038(3) 0.001(2)
N7B 0.068(2) 0.0768(19) 0.114(3) 0.0030(17) 0.0490(19) 0.0003(19)
C8B 0.078(3) 0.094(2) 0.099(3) 0.000(2) 0.043(2) 0.006(3)
C9B 0.079(3) 0.092(3) 0.135(4) 0.006(2) 0.058(3) -0.001(3)
C10B 0.110(4) 0.111(4) 0.125(4) -0.002(3) 0.029(3) -0.007(3)
C11B 0.171(5) 0.117(4) 0.132(4) 0.008(4) 0.080(4) -0.021(3)

loop_
_atom_type_symbol
_atom_type_description
_atom_type_scat_dispersion_real
_atom_type_scat_dispersion_imag
_atom_type_scat_source
C C 0.0033 0.0016 'International Tables Vol C Tables 4.2.6.8 and 6.1.1.4'
H H 0.0000 0.0000 'International Tables Vol C Tables 4.2.6.8 and 6.1.1.4'
N N 0.0061 0.0033 'International Tables Vol C Tables 4.2.6.8 and 6.1.1.4'

loop_
_geom_angle_atom_site_label_1
_geom_angle_atom_site_label_2
_geom_angle_atom_site_label_3
_geom_angle_site_symmetry_3
_geom_angle
_geom_angle_publ_flag
C2A N1A C6A . 114.9(3) ?
N1A C2A C3A . 123.6(3) ?
N1A C2A C2A 3_766 117.1(3) ?
C3A C2A C2A 3_766 119.3(4) ?
C2A C3A C4A . 120.9(3) ?
C2A C3A H3AA . 119.5 ?
C4A C3A H3AA . 119.5 ?
N7A C4A C5A . 122.3(3) ?
N7A C4A C3A . 122.6(3) ?
C5A C4A C3A . 115.0(3) ?
C6A C5A C4A . 119.1(3) ?
C6A C5A H5AA . 120.4 ?
C4A C5A H5AA . 120.4 ?
N1A C6A C5A . 126.4(3) ?
N1A C6A H6AA . 116.8 ?
C5A C6A H6AA . 116.8 ?
C4A N7A C9A . 122.3(3) ?
C4A N7A C8A . 120.7(3) ?
C9A N7A C8A . 116.5(3) y
C10A C8A N7A . 105.9(5) ?
C10A C8A H8AA . 110.6 ?
N7A C8A H8AA . 110.6 ?
C10A C8A H8AB . 110.6 ?
N7A C8A H8AB . 110.6 ?
H8AA C8A H8AB . 108.7 ?
C11A C9A N7A . 108.4(5) ?
C11A C9A H9AA . 110.0 ?
N7A C9A H9AA . 110.0 ?
C11A C9A H9AB . 110.0 ?
N7A C9A H9AB . 110.0 ?
H9AA C9A H9AB . 108.4 ?
C8A C10A H10A . 109.5 ?
C8A C10A H10B . 109.5 ?
H10A C10A H10B . 109.5 ?
C8A C10A H10C . 109.5 ?
H10A C10A H10C . 109.5 ?
H10B C10A H10C . 109.5 ?
C9A C11A H11A . 109.5 ?
C9A C11A H11B . 109.5 ?
H11A C11A H11B . 109.5 ?
C9A C11A H11C . 109.5 ?
H11A C11A H11C . 109.5 ?
H11B C11A H11C . 109.5 ?
C6B N1B C2B . 115.8(3) ?
N1B C2B C3B . 122.7(3) ?
N1B C2B C2B 3_665 116.5(3) ?
C3B C2B C2B 3_665 120.8(3) ?
C2B C3B C4B . 121.3(3) ?
C2B C3B H3BA . 119.3 ?
C4B C3B H3BA . 119.3 ?
N7B C4B C3B . 123.3(3) ?
N7B C4B C5B . 121.4(3) ?
C3B C4B C5B . 115.2(3) ?
C6B C5B C4B . 119.3(3) ?
C6B C5B H5BA . 120.4 ?
C4B C5B H5BA . 120.4 ?
N1B C6B C5B . 125.6(3) ?
N1B C6B H6BA . 117.2 ?
C5B C6B H6BA . 117.2 ?
C4B N7B C9B . 122.6(3) ?
C4B N7B C8B . 122.2(3) ?
C9B N7B C8B . 115.1(3) y
C10B C8B N7B . 110.3(4) ?
C10B C8B H8BA . 109.6 ?
N7B C8B H8BA . 109.6 ?
C10B C8B H8BB . 109.6 ?
N7B C8B H8BB . 109.6 ?
H8BA C8B H8BB . 108.1 ?
N7B C9B C11B . 114.1(4) ?
N7B C9B H9BA . 108.7 ?
C11B C9B H9BA . 108.7 ?
N7B C9B H9BB . 108.7 ?
C11B C9B H9BB . 108.7 ?
H9BA C9B H9BB . 107.6 ?
C8B C10B H10E . 109.5 ?
C8B C10B H10F . 109.5 ?
H10E C10B H10F . 109.5 ?
C8B C10B H10G . 109.5 ?
H10E C10B H10G . 109.5 ?
H10F C10B H10G . 109.5 ?
C9B C11B H11E . 109.5 ?
C9B C11B H11F . 109.5 ?
H11E C11B H11F . 109.5 ?
C9B C11B H11G . 109.5 ?
H11E C11B H11G . 109.5 ?
H11F C11B H11G . 109.5 ?

loop_
_geom_bond_atom_site_label_1
_geom_bond_atom_site_label_2
_geom_bond_site_symmetry_2
_geom_bond_distance
_geom_bond_publ_flag
N1A C2A . 1.329(4) ?
N1A C6A . 1.331(4) ?
C2A C3A . 1.371(4) ?
C2A C2A 3_766 1.498(6) ?
C3A C4A . 1.403(4) ?
C3A H3AA . 0.93 ?
C4A N7A . 1.359(4) ?
C4A C5A . 1.395(4) ?
C5A C6A . 1.357(4) ?
C5A H5AA . 0.93 ?
C6A H6AA . 0.93 ?
N7A C9A . 1.483(5) y
N7A C8A . 1.501(5) y
C8A C10A . 1.421(6) y
C8A H8AA . 0.97 ?
C8A H8AB . 0.97 ?
C9A C11A . 1.441(6) y
C9A H9AA . 0.97 ?
C9A H9AB . 0.97 ?
C10A H10A . 0.96 ?
C10A H10B . 0.96 ?
C10A H10C . 0.96 ?
C11A H11A . 0.96 ?
C11A H11B . 0.96 ?
C11A H11C . 0.96 ?
N1B C6B . 1.326(4) ?
N1B C2B . 1.335(4) ?
C2B C3B . 1.376(4) ?
C2B C2B 3_665 1.490(6) ?
C3B C4B . 1.392(4) ?
C3B H3BA . 0.93 ?
C4B N7B . 1.363(4) ?
C4B C5B . 1.395(4) ?
C5B C6B . 1.364(4) ?
C5B H5BA . 0.93 ?
C6B H6BA . 0.93 ?
N7B C9B . 1.467(4) y
N7B C8B . 1.483(4) y
C8B C10B . 1.457(5) y
C8B H8BA . 0.97 ?
C8B H8BB . 0.97 ?
C9B C11B . 1.469(5) y
C9B H9BA . 0.97 ?
C9B H9BB . 0.97 ?
C10B H10E . 0.96 ?
C10B H10F . 0.96 ?
C10B H10G . 0.96 ?
C11B H11E . 0.96 ?
C11B H11F . 0.96 ?
C11B H11G . 0.96 ?
